data_7710271
loop_
_publ_author_name
'Westerhausen, Matthias'
'Sch\"uler, Philipp'
'Krieck, Sven'
'G\"orls, Helmar'
'Liebing, Phil'

_publ_section_title
;
 Sterically shielded primary anilides of the alkaline-earth metals of the
 type (thf)nAe(NH-Ar*)2 (Ae = Mg, Ca, Sr, and Ba; Ar* = bulky aryl)
;
_journal_name_full 'Dalton Transactions'
_journal_paper_doi 10.1039/D2DT01121B
_journal_year 2022
_chemical_formula_moiety 'C74 H72 N2 O2 Sr'
_chemical_formula_sum 'C74 H72 N2 O2 Sr'
_chemical_formula_weight 1108.95
_space_group_crystal_system triclinic
_space_group_IT_number 2
_space_group_name_Hall '-P 1'
_space_group_name_H-M_alt 'P -1'
_atom_sites_solution_hydrogens mixed
_atom_sites_solution_primary direct
_atom_sites_solution_secondary difmap
_audit_creation_method SHELXL-2018/3
_audit_update_record
;
2022-03-24 deposited with the CCDC.	2022-05-16 downloaded from the CCDC.
;
_cell_angle_alpha 99.627(5)
_cell_angle_beta 108.743(6)
_cell_angle_gamma 104.168(6)
_cell_formula_units_Z 1
_cell_length_a 9.7312(13)
_cell_length_b 12.4502(15)
_cell_length_c 13.6436(17)
_cell_measurement_reflns_used 18360
_cell_measurement_temperature 120(2)
_cell_measurement_theta_max 28.279
_cell_measurement_theta_min 1.751
_cell_volume 1462.3(3)
_computing_cell_refinement 'SAINT V8.40B (Bruker, 2016)'
_computing_data_collection 'SAINT V8.40B (Bruker, 2016)'
_computing_data_reduction 'SAINT V8.40B (Bruker, 2016)'
_computing_molecular_graphics SHELXTL/PC
_computing_publication_material 'SHELXL-2018/3 (Sheldrick, 2018)'
_computing_structure_refinement 'SHELXL-2018/3 (Sheldrick, 2018)'
_computing_structure_solution 'SHELXT 2018/2 (Sheldrick, 2018)'
_diffrn_ambient_temperature 120(2)
_diffrn_measured_fraction_theta_full 0.997
_diffrn_measured_fraction_theta_max 0.994
_diffrn_measurement_device_type KappaCCD
_diffrn_measurement_method 'phi + omega - scans'
_diffrn_radiation_type MoK\a
_diffrn_radiation_wavelength 0.71073
_diffrn_reflns_av_R_equivalents 0.0437
_diffrn_reflns_av_unetI/netI 0.0682
_diffrn_reflns_Laue_measured_fraction_full 0.997
_diffrn_reflns_Laue_measured_fraction_max 0.994
_diffrn_reflns_limit_h_max 12
_diffrn_reflns_limit_h_min -12
_diffrn_reflns_limit_k_max 16
_diffrn_reflns_limit_k_min -16
_diffrn_reflns_limit_l_max 17
_diffrn_reflns_limit_l_min -18
_diffrn_reflns_number 18360
_diffrn_reflns_point_group_measured_fraction_full 0.997
_diffrn_reflns_point_group_measured_fraction_max 0.994
_diffrn_reflns_theta_full 25.242
_diffrn_reflns_theta_max 28.279
_diffrn_reflns_theta_min 1.751
_exptl_absorpt_coefficient_mu 0.971
_exptl_absorpt_correction_T_max 0.7456
_exptl_absorpt_correction_T_min 0.6193
_exptl_absorpt_correction_type multi-scan
_exptl_absorpt_process_details
; 
 SADABS 2016/2: Krause, L., Herbst-Irmer, R., Sheldrick G.M. & Stalke D., 
 J. Appl. Cryst. 48 (2015) 3-10 
;
_exptl_crystal_colour colourless
_exptl_crystal_density_diffrn 1.259
_exptl_crystal_density_method 'not measured'
_exptl_crystal_description prism
_exptl_crystal_F_000 584
_exptl_crystal_size_max 0.210
_exptl_crystal_size_mid 0.120
_exptl_crystal_size_min 0.120
_refine_diff_density_max 0.432
_refine_diff_density_min -0.463
_refine_diff_density_rms 0.069
_refine_ls_extinction_method none
_refine_ls_goodness_of_fit_ref 1.029
_refine_ls_hydrogen_treatment mixed
_refine_ls_matrix_type full
_refine_ls_number_parameters 363
_refine_ls_number_reflns 7228
_refine_ls_number_restraints 0
_refine_ls_restrained_S_all 1.029
_refine_ls_R_factor_all 0.0653
_refine_ls_R_factor_gt 0.0454
_refine_ls_shift/su_max 0.000
_refine_ls_shift/su_mean 0.000
_refine_ls_structure_factor_coef Fsqd
_refine_ls_weighting_details 'w=1/[\s^2^(Fo^2^)+(0.0423P)^2^+0.3687P] where P=(Fo^2^+2Fc^2^)/3'
_refine_ls_weighting_scheme calc
_refine_ls_wR_factor_gt 0.0932
_refine_ls_wR_factor_ref 0.1003
_reflns_Friedel_coverage 0.000
_reflns_number_gt 5799
_reflns_number_total 7228
_reflns_threshold_expression 'I > 2\s(I)'
_cod_data_source_file d2dt01121b2.cif
_cod_data_source_block bn00150_2d
_cod_database_code 7710271
_shelx_shelxl_version_number 2018/3
_shelx_space_group_comment
; 
The symmetry employed for this shelxl refinement is uniquely defined 
by the following loop, which should always be used as a source of 
symmetry information in preference to the above space-group names. 
They are only intended as comments. 
;
_shelx_estimated_absorpt_t_min 0.822
_shelx_estimated_absorpt_t_max 0.892

loop_
_space_group_symop_operation_xyz
'x, y, z'
'-x, -y, -z'

loop_
_atom_site_label
_atom_site_type_symbol
_atom_site_fract_x
_atom_site_fract_y
_atom_site_fract_z
_atom_site_U_iso_or_equiv
_atom_site_adp_type
_atom_site_occupancy
_atom_site_site_symmetry_order
_atom_site_calc_flag
_atom_site_refinement_flags_posn
_atom_site_refinement_flags_adp
_atom_site_refinement_flags_occupancy
_atom_site_disorder_assembly
_atom_site_disorder_group
Sr1 Sr 0.500000 0.500000 0.500000 0.01815(9) Uani 1 2 d S . P . .
H1 H 0.530(3) 0.636(2) 0.6981(19) 0.032(7) Uiso 1 1 d . . . . .
O1 O 0.67782(17) 0.65771(13) 0.46070(12) 0.0268(3) Uani 1 1 d . . . . .
N1 N 0.47388(19) 0.64281(15) 0.63908(13) 0.0160(4) Uani 1 1 d . . . . .
C1 C 0.3958(2) 0.71424(16) 0.66218(14) 0.0117(4) Uani 1 1 d . . . . .
C2 C 0.3166(2) 0.76097(16) 0.58058(14) 0.0122(4) Uani 1 1 d . . . . .
C3 C 0.2413(2) 0.83724(16) 0.60358(14) 0.0133(4) Uani 1 1 d . . . . .
H3 H 0.190560 0.867249 0.548036 0.016 Uiso 1 1 calc R U . . .
C4 C 0.2373(2) 0.87165(17) 0.70515(14) 0.0140(4) Uani 1 1 d . . . . .
C5 C 0.3098(2) 0.82397(17) 0.78386(14) 0.0144(4) Uani 1 1 d . . . . .
H5 H 0.306377 0.844903 0.853071 0.017 Uiso 1 1 calc R U . . .
C6 C 0.3869(2) 0.74710(16) 0.76585(14) 0.0130(4) Uani 1 1 d . . . . .
C7 C 0.1571(2) 0.95580(19) 0.72936(16) 0.0208(5) Uani 1 1 d . . . . .
H7A H 0.232767 1.026979 0.780779 0.031 Uiso 1 1 calc R U . . .
H7B H 0.084060 0.922459 0.760192 0.031 Uiso 1 1 calc R U . . .
H7C H 0.102225 0.972746 0.662870 0.031 Uiso 1 1 calc R U . . .
C8 C 0.3277(2) 0.72964(16) 0.47075(14) 0.0127(4) Uani 1 1 d . . . . .
H8 H 0.438270 0.740475 0.484790 0.015 Uiso 1 1 calc R U . . .
C9 C 0.2398(2) 0.60491(17) 0.40532(14) 0.0141(4) Uani 1 1 d . . . . .
C10 C 0.2759(2) 0.55904(18) 0.31930(15) 0.0190(4) Uani 1 1 d . . . . .
H10 H 0.358184 0.604420 0.305752 0.023 Uiso 1 1 calc R U . . .
C11 C 0.1934(2) 0.44815(19) 0.25344(16) 0.0222(5) Uani 1 1 d . . . . .
H11 H 0.220605 0.418199 0.196232 0.027 Uiso 1 1 calc R U . . .
C12 C 0.0721(3) 0.38148(19) 0.27087(16) 0.0262(5) Uani 1 1 d . . . . .
H12 H 0.014698 0.306222 0.225273 0.031 Uiso 1 1 calc R U . . .
C13 C 0.0349(3) 0.4254(2) 0.35538(17) 0.0312(5) Uani 1 1 d . . . . .
H13 H -0.048954 0.380271 0.367551 0.037 Uiso 1 1 calc R U . . .
C14 C 0.1199(3) 0.53538(19) 0.42276(16) 0.0240(5) Uani 1 1 d . . . . .
H14 H 0.095182 0.563322 0.481917 0.029 Uiso 1 1 calc R U . . .
C15 C 0.2811(2) 0.80853(17) 0.40049(14) 0.0137(4) Uani 1 1 d . . . . .
C16 C 0.3916(2) 0.89752(17) 0.39290(14) 0.0156(4) Uani 1 1 d . . . . .
H16 H 0.496832 0.907356 0.429478 0.019 Uiso 1 1 calc R U . . .
C17 C 0.3509(2) 0.97310(18) 0.33233(15) 0.0197(4) Uani 1 1 d . . . . .
H17 H 0.428038 1.034457 0.328921 0.024 Uiso 1 1 calc R U . . .
C18 C 0.1983(2) 0.95812(18) 0.27756(15) 0.0207(4) Uani 1 1 d . . . . .
H18 H 0.169994 1.009829 0.237128 0.025 Uiso 1 1 calc R U . . .
C19 C 0.0857(2) 0.86711(18) 0.28162(15) 0.0184(4) Uani 1 1 d . . . . .
H19 H -0.019324 0.856142 0.243114 0.022 Uiso 1 1 calc R U . . .
C20 C 0.1267(2) 0.79250(18) 0.34172(14) 0.0160(4) Uani 1 1 d . . . . .
H20 H 0.049344 0.729823 0.343118 0.019 Uiso 1 1 calc R U . . .
C21 C 0.4581(2) 0.69244(17) 0.85364(14) 0.0153(4) Uani 1 1 d . . . . .
H21 H 0.423557 0.608064 0.818799 0.018 Uiso 1 1 calc R U . . .
C22 C 0.6336(2) 0.73144(17) 0.89996(14) 0.0164(4) Uani 1 1 d . . . . .
C23 C 0.7225(2) 0.82295(19) 0.87883(15) 0.0210(4) Uani 1 1 d . . . . .
H23 H 0.674168 0.863460 0.832757 0.025 Uiso 1 1 calc R U . . .
C24 C 0.8824(2) 0.8566(2) 0.92441(16) 0.0258(5) Uani 1 1 d . . . . .
H24 H 0.941745 0.919223 0.908754 0.031 Uiso 1 1 calc R U . . .
C25 C 0.9543(3) 0.7991(2) 0.99203(16) 0.0272(5) Uani 1 1 d . . . . .
H25 H 1.062953 0.821851 1.022927 0.033 Uiso 1 1 calc R U . . .
C26 C 0.8668(3) 0.7078(2) 1.01447(16) 0.0264(5) Uani 1 1 d . . . . .
H26 H 0.915731 0.668291 1.061334 0.032 Uiso 1 1 calc R U . . .
C27 C 0.7087(2) 0.67405(19) 0.96906(15) 0.0216(5) Uani 1 1 d . . . . .
H27 H 0.650053 0.611105 0.984828 0.026 Uiso 1 1 calc R U . . .
C28 C 0.4011(2) 0.70542(18) 0.94584(14) 0.0167(4) Uani 1 1 d . . . . .
C29 C 0.4667(2) 0.80641(19) 1.02979(15) 0.0220(5) Uani 1 1 d . . . . .
H29 H 0.547703 0.867180 1.029741 0.026 Uiso 1 1 calc R U . . .
C30 C 0.4145(3) 0.8187(2) 1.11311(16) 0.0253(5) Uani 1 1 d . . . . .
H30 H 0.458145 0.888476 1.168667 0.030 Uiso 1 1 calc R U . . .
C31 C 0.2996(3) 0.7299(2) 1.11574(17) 0.0258(5) Uani 1 1 d . . . . .
H31 H 0.265224 0.737962 1.173504 0.031 Uiso 1 1 calc R U . . .
C32 C 0.2350(3) 0.6294(2) 1.03370(18) 0.0282(5) Uani 1 1 d . . . . .
H32 H 0.156113 0.568045 1.035208 0.034 Uiso 1 1 calc R U . . .
C33 C 0.2849(2) 0.61763(19) 0.94873(17) 0.0221(5) Uani 1 1 d . . . . .
H33 H 0.238723 0.548555 0.892210 0.027 Uiso 1 1 calc R U . . .
C34 C 0.7747(3) 0.7718(2) 0.52810(19) 0.0338(6) Uani 1 1 d . . . . .
H34A H 0.872827 0.768719 0.577382 0.041 Uiso 1 1 calc R U . . .
H34B H 0.723208 0.804838 0.571496 0.041 Uiso 1 1 calc R U . . .
C35 C 0.8028(3) 0.8447(2) 0.4527(2) 0.0351(6) Uani 1 1 d . . . . .
H35A H 0.763086 0.910254 0.460728 0.042 Uiso 1 1 calc R U . . .
H35B H 0.913459 0.874516 0.467054 0.042 Uiso 1 1 calc R U . . .
C36 C 0.7154(3) 0.7619(2) 0.3411(2) 0.0386(6) Uani 1 1 d . . . . .
H36A H 0.612403 0.768839 0.308168 0.046 Uiso 1 1 calc R U . . .
H36B H 0.771970 0.775838 0.293295 0.046 Uiso 1 1 calc R U . . .
C37 C 0.7049(3) 0.6453(2) 0.3628(2) 0.0383(6) Uani 1 1 d . . . . .
H37A H 0.619323 0.583671 0.303791 0.046 Uiso 1 1 calc R U . . .
H37B H 0.801450 0.627803 0.371952 0.046 Uiso 1 1 calc R U . . .

loop_
_atom_site_aniso_label
_atom_site_aniso_U_11
_atom_site_aniso_U_22
_atom_site_aniso_U_33
_atom_site_aniso_U_23
_atom_site_aniso_U_13
_atom_site_aniso_U_12
Sr1 0.02946(17) 0.01526(16) 0.01779(14) 0.00616(11) 0.01472(12) 0.01203(12)
O1 0.0304(9) 0.0179(9) 0.0322(8) 0.0046(7) 0.0173(7) 0.0020(7)
N1 0.0218(9) 0.0179(10) 0.0123(8) 0.0052(7) 0.0065(7) 0.0124(8)
C1 0.0135(9) 0.0093(10) 0.0117(8) 0.0014(7) 0.0045(7) 0.0038(8)
C2 0.0149(9) 0.0092(10) 0.0111(8) 0.0013(7) 0.0052(7) 0.0019(8)
C3 0.0138(9) 0.0126(10) 0.0145(9) 0.0051(7) 0.0053(7) 0.0051(8)
C4 0.0148(10) 0.0134(10) 0.0144(9) 0.0028(7) 0.0060(7) 0.0058(8)
C5 0.0185(10) 0.0136(10) 0.0124(8) 0.0009(7) 0.0084(7) 0.0054(8)
C6 0.0157(10) 0.0116(10) 0.0112(8) 0.0030(7) 0.0047(7) 0.0039(8)
C7 0.0268(12) 0.0232(12) 0.0180(9) 0.0053(8) 0.0106(8) 0.0147(10)
C8 0.0143(9) 0.0143(10) 0.0115(8) 0.0041(7) 0.0055(7) 0.0067(8)
C9 0.0178(10) 0.0162(11) 0.0106(8) 0.0052(7) 0.0046(7) 0.0094(8)
C10 0.0193(11) 0.0223(12) 0.0178(9) 0.0035(8) 0.0095(8) 0.0085(9)
C11 0.0271(12) 0.0239(13) 0.0175(10) 0.0006(8) 0.0097(9) 0.0133(10)
C12 0.0356(13) 0.0163(12) 0.0219(10) -0.0008(9) 0.0087(9) 0.0072(10)
C13 0.0395(14) 0.0215(13) 0.0274(12) 0.0001(9) 0.0201(11) -0.0046(11)
C14 0.0336(13) 0.0200(12) 0.0183(10) 0.0002(8) 0.0162(9) 0.0030(10)
C15 0.0188(10) 0.0153(11) 0.0100(8) 0.0035(7) 0.0077(7) 0.0076(8)
C16 0.0167(10) 0.0167(11) 0.0131(9) 0.0015(7) 0.0063(7) 0.0053(8)
C17 0.0261(11) 0.0156(11) 0.0186(10) 0.0054(8) 0.0124(8) 0.0028(9)
C18 0.0322(12) 0.0191(12) 0.0178(9) 0.0103(8) 0.0117(9) 0.0136(10)
C19 0.0180(10) 0.0242(12) 0.0151(9) 0.0055(8) 0.0062(8) 0.0103(9)
C20 0.0166(10) 0.0179(11) 0.0164(9) 0.0059(8) 0.0089(8) 0.0061(8)
C21 0.0227(11) 0.0127(10) 0.0147(9) 0.0052(7) 0.0097(8) 0.0085(8)
C22 0.0238(11) 0.0188(11) 0.0100(8) 0.0020(8) 0.0073(8) 0.0124(9)
C23 0.0236(11) 0.0241(12) 0.0163(9) 0.0080(8) 0.0060(8) 0.0096(9)
C24 0.0226(12) 0.0288(13) 0.0205(10) 0.0052(9) 0.0052(9) 0.0038(10)
C25 0.0210(11) 0.0376(15) 0.0189(10) 0.0011(9) 0.0024(9) 0.0137(11)
C26 0.0325(13) 0.0330(14) 0.0171(10) 0.0065(9) 0.0058(9) 0.0212(11)
C27 0.0306(12) 0.0226(12) 0.0180(10) 0.0072(8) 0.0122(9) 0.0144(10)
C28 0.0223(11) 0.0215(12) 0.0122(9) 0.0087(8) 0.0076(8) 0.0126(9)
C29 0.0225(11) 0.0259(13) 0.0174(10) 0.0040(9) 0.0078(8) 0.0085(9)
C30 0.0303(12) 0.0358(14) 0.0135(9) 0.0039(9) 0.0085(9) 0.0184(11)
C31 0.0321(13) 0.0403(15) 0.0206(10) 0.0158(10) 0.0173(9) 0.0233(11)
C32 0.0333(13) 0.0312(14) 0.0349(12) 0.0193(11) 0.0232(11) 0.0149(11)
C33 0.0286(12) 0.0194(12) 0.0244(10) 0.0090(9) 0.0134(9) 0.0115(10)
C34 0.0273(13) 0.0246(14) 0.0387(13) 0.0034(10) 0.0077(11) -0.0002(11)
C35 0.0233(12) 0.0277(15) 0.0547(16) 0.0173(12) 0.0127(11) 0.0072(11)
C36 0.0341(14) 0.0434(17) 0.0417(14) 0.0214(12) 0.0177(12) 0.0070(12)
C37 0.0462(16) 0.0355(16) 0.0443(15) 0.0106(12) 0.0339(13) 0.0093(13)

loop_
_atom_type_symbol
_atom_type_description
_atom_type_scat_dispersion_real
_atom_type_scat_dispersion_imag
_atom_type_scat_source
C C 0.0033 0.0016 'International Tables Vol C Tables 4.2.6.8 and 6.1.1.4'
H H 0.0000 0.0000 'International Tables Vol C Tables 4.2.6.8 and 6.1.1.4'
N N 0.0061 0.0033 'International Tables Vol C Tables 4.2.6.8 and 6.1.1.4'
O O 0.0106 0.0060 'International Tables Vol C Tables 4.2.6.8 and 6.1.1.4'
Sr Sr -1.5307 3.2498 'International Tables Vol C Tables 4.2.6.8 and 6.1.1.4'

loop_
_geom_angle_atom_site_label_1
_geom_angle_atom_site_label_2
_geom_angle_atom_site_label_3
_geom_angle
_geom_angle_site_symmetry_1
_geom_angle_site_symmetry_3
_geom_angle_publ_flag
N1 Sr1 N1 180.0 2_666 . ?
N1 Sr1 O1 88.56(5) 2_666 . ?
N1 Sr1 O1 91.44(5) . . ?
N1 Sr1 O1 91.45(5) 2_666 2_666 ?
N1 Sr1 O1 88.56(5) . 2_666 ?
O1 Sr1 O1 180.00(6) . 2_666 ?
N1 Sr1 C10 91.46(5) 2_666 2_666 ?
N1 Sr1 C10 88.54(5) . 2_666 ?
O1 Sr1 C10 101.94(5) . 2_666 ?
O1 Sr1 C10 78.06(5) 2_666 2_666 ?
N1 Sr1 C10 88.54(5) 2_666 . ?
N1 Sr1 C10 91.46(5) . . ?
O1 Sr1 C10 78.06(5) . . ?
O1 Sr1 C10 101.94(5) 2_666 . ?
C10 Sr1 C10 180.0 2_666 . ?
N1 Sr1 C9 66.66(5) 2_666 2_666 ?
N1 Sr1 C9 113.34(5) . 2_666 ?
O1 Sr1 C9 92.61(5) . 2_666 ?
O1 Sr1 C9 87.39(5) 2_666 2_666 ?
C10 Sr1 C9 26.13(5) 2_666 2_666 ?
C10 Sr1 C9 153.87(5) . 2_666 ?
N1 Sr1 C9 113.34(5) 2_666 . ?
N1 Sr1 C9 66.66(5) . . ?
O1 Sr1 C9 87.39(5) . . ?
O1 Sr1 C9 92.61(5) 2_666 . ?
C10 Sr1 C9 153.87(5) 2_666 . ?
C10 Sr1 C9 26.13(5) . . ?
C9 Sr1 C9 180.0 2_666 . ?
N1 Sr1 H1 163.1(5) 2_666 . ?
N1 Sr1 H1 16.9(5) . . ?
O1 Sr1 H1 95.3(5) . . ?
O1 Sr1 H1 84.7(5) 2_666 . ?
C10 Sr1 H1 71.6(5) 2_666 . ?
C10 Sr1 H1 108.4(5) . . ?
C9 Sr1 H1 96.7(5) 2_666 . ?
C9 Sr1 H1 83.3(5) . . ?
C37 O1 C34 106.43(17) . . ?
C37 O1 Sr1 123.79(14) . . ?
C34 O1 Sr1 129.74(13) . . ?
C1 N1 Sr1 147.56(13) . . ?
C1 N1 H1 107.5(16) . . ?
Sr1 N1 H1 104.1(16) . . ?
N1 C1 C2 119.71(16) . . ?
N1 C1 C6 123.78(16) . . ?
C2 C1 C6 116.51(16) . . ?
C3 C2 C1 120.60(16) . . ?
C3 C2 C8 121.85(15) . . ?
C1 C2 C8 117.43(15) . . ?
C2 C3 C4 122.60(16) . . ?
C2 C3 H3 118.7 . . ?
C4 C3 H3 118.7 . . ?
C5 C4 C3 117.16(16) . . ?
C5 C4 C7 120.82(16) . . ?
C3 C4 C7 122.01(16) . . ?
C6 C5 C4 122.97(17) . . ?
C6 C5 H5 118.5 . . ?
C4 C5 H5 118.5 . . ?
C5 C6 C1 120.09(16) . . ?
C5 C6 C21 120.91(16) . . ?
C1 C6 C21 118.96(15) . . ?
C4 C7 H7A 109.5 . . ?
C4 C7 H7B 109.5 . . ?
H7A C7 H7B 109.5 . . ?
C4 C7 H7C 109.5 . . ?
H7A C7 H7C 109.5 . . ?
H7B C7 H7C 109.5 . . ?
C9 C8 C2 114.84(15) . . ?
C9 C8 C15 108.54(14) . . ?
C2 C8 C15 113.50(15) . . ?
C9 C8 H8 106.5 . . ?
C2 C8 H8 106.5 . . ?
C15 C8 H8 106.5 . . ?
C14 C9 C10 117.52(19) . . ?
C14 C9 C8 123.51(17) . . ?
C10 C9 C8 118.90(17) . . ?
C14 C9 Sr1 100.89(13) . . ?
C10 C9 Sr1 73.34(10) . . ?
C8 C9 Sr1 97.41(10) . . ?
C11 C10 C9 121.11(19) . . ?
C11 C10 Sr1 98.60(12) . . ?
C9 C10 Sr1 80.54(11) . . ?
C11 C10 H10 119.4 . . ?
C9 C10 H10 119.4 . . ?
Sr1 C10 H10 90.9 . . ?
C12 C11 C10 120.30(19) . . ?
C12 C11 H11 119.8 . . ?
C10 C11 H11 119.8 . . ?
C11 C12 C13 119.3(2) . . ?
C11 C12 H12 120.3 . . ?
C13 C12 H12 120.3 . . ?
C12 C13 C14 120.3(2) . . ?
C12 C13 H13 119.9 . . ?
C14 C13 H13 119.9 . . ?
C9 C14 C13 121.41(19) . . ?
C9 C14 H14 119.3 . . ?
C13 C14 H14 119.3 . . ?
C16 C15 C20 118.31(17) . . ?
C16 C15 C8 120.43(16) . . ?
C20 C15 C8 121.25(17) . . ?
C15 C16 C17 121.18(18) . . ?
C15 C16 H16 119.4 . . ?
C17 C16 H16 119.4 . . ?
C18 C17 C16 119.69(19) . . ?
C18 C17 H17 120.2 . . ?
C16 C17 H17 120.2 . . ?
C17 C18 C19 119.92(18) . . ?
C17 C18 H18 120.0 . . ?
C19 C18 H18 120.0 . . ?
C20 C19 C18 120.13(18) . . ?
C20 C19 H19 119.9 . . ?
C18 C19 H19 119.9 . . ?
C19 C20 C15 120.69(19) . . ?
C19 C20 H20 119.7 . . ?
C15 C20 H20 119.7 . . ?
C28 C21 C6 113.56(15) . . ?
C28 C21 C22 109.23(15) . . ?
C6 C21 C22 114.89(16) . . ?
C28 C21 H21 106.2 . . ?
C6 C21 H21 106.2 . . ?
C22 C21 H21 106.2 . . ?
C23 C22 C27 118.07(19) . . ?
C23 C22 C21 122.95(16) . . ?
C27 C22 C21 118.96(18) . . ?
C22 C23 C24 120.87(18) . . ?
C22 C23 H23 119.6 . . ?
C24 C23 H23 119.6 . . ?
C25 C24 C23 120.3(2) . . ?
C25 C24 H24 119.9 . . ?
C23 C24 H24 119.9 . . ?
C24 C25 C26 119.5(2) . . ?
C24 C25 H25 120.3 . . ?
C26 C25 H25 120.3 . . ?
C27 C26 C25 120.39(19) . . ?
C27 C26 H26 119.8 . . ?
C25 C26 H26 119.8 . . ?
C26 C27 C22 120.9(2) . . ?
C26 C27 H27 119.5 . . ?
C22 C27 H27 119.5 . . ?
C33 C28 C29 118.51(18) . . ?
C33 C28 C21 120.98(18) . . ?
C29 C28 C21 120.50(19) . . ?
C30 C29 C28 120.6(2) . . ?
C30 C29 H29 119.7 . . ?
C28 C29 H29 119.7 . . ?
C31 C30 C29 120.4(2) . . ?
C31 C30 H30 119.8 . . ?
C29 C30 H30 119.8 . . ?
C30 C31 C32 119.46(19) . . ?
C30 C31 H31 120.3 . . ?
C32 C31 H31 120.3 . . ?
C31 C32 C33 120.4(2) . . ?
C31 C32 H32 119.8 . . ?
C33 C32 H32 119.8 . . ?
C28 C33 C32 120.7(2) . . ?
C28 C33 H33 119.7 . . ?
C32 C33 H33 119.7 . . ?
O1 C34 C35 106.60(19) . . ?
O1 C34 H34A 110.4 . . ?
C35 C34 H34A 110.4 . . ?
O1 C34 H34B 110.4 . . ?
C35 C34 H34B 110.4 . . ?
H34A C34 H34B 108.6 . . ?
C36 C35 C34 104.0(2) . . ?
C36 C35 H35A 110.9 . . ?
C34 C35 H35A 110.9 . . ?
C36 C35 H35B 110.9 . . ?
C34 C35 H35B 110.9 . . ?
H35A C35 H35B 109.0 . . ?
C37 C36 C35 102.9(2) . . ?
C37 C36 H36A 111.2 . . ?
C35 C36 H36A 111.2 . . ?
C37 C36 H36B 111.2 . . ?
C35 C36 H36B 111.2 . . ?
H36A C36 H36B 109.1 . . ?
O1 C37 C36 103.15(19) . . ?
O1 C37 H37A 111.1 . . ?
C36 C37 H37A 111.1 . . ?
O1 C37 H37B 111.1 . . ?
C36 C37 H37B 111.1 . . ?
H37A C37 H37B 109.1 . . ?

loop_
_geom_bond_atom_site_label_1
_geom_bond_atom_site_label_2
_geom_bond_distance
_geom_bond_site_symmetry_2
_geom_bond_publ_flag
Sr1 N1 2.4958(16) 2_666 ?
Sr1 N1 2.4959(16) . ?
Sr1 O1 2.5343(15) . ?
Sr1 O1 2.5343(15) 2_666 ?
Sr1 C10 3.0510(19) 2_666 ?
Sr1 C10 3.0510(19) . ?
Sr1 C9 3.1414(18) 2_666 ?
Sr1 C9 3.1414(18) . ?
Sr1 H1 2.82(2) . ?
O1 C37 1.433(3) . ?
O1 C34 1.450(3) . ?
N1 C1 1.363(2) . ?
N1 H1 0.85(2) . ?
C1 C2 1.434(2) . ?
C1 C6 1.441(2) . ?
C2 C3 1.388(3) . ?
C2 C8 1.529(2) . ?
C3 C4 1.396(2) . ?
C3 H3 0.9500 . ?
C4 C5 1.391(2) . ?
C4 C7 1.505(3) . ?
C5 C6 1.390(3) . ?
C5 H5 0.9500 . ?
C6 C21 1.532(2) . ?
C7 H7A 0.9800 . ?
C7 H7B 0.9800 . ?
C7 H7C 0.9800 . ?
C8 C9 1.528(3) . ?
C8 C15 1.531(2) . ?
C8 H8 1.0000 . ?
C9 C14 1.385(3) . ?
C9 C10 1.403(3) . ?
C10 C11 1.392(3) . ?
C10 H10 0.9500 . ?
C11 C12 1.380(3) . ?
C11 H11 0.9500 . ?
C12 C13 1.383(3) . ?
C12 H12 0.9500 . ?
C13 C14 1.393(3) . ?
C13 H13 0.9500 . ?
C14 H14 0.9500 . ?
C15 C16 1.386(3) . ?
C15 C20 1.402(3) . ?
C16 C17 1.399(3) . ?
C16 H16 0.9500 . ?
C17 C18 1.380(3) . ?
C17 H17 0.9500 . ?
C18 C19 1.392(3) . ?
C18 H18 0.9500 . ?
C19 C20 1.386(3) . ?
C19 H19 0.9500 . ?
C20 H20 0.9500 . ?
C21 C28 1.530(3) . ?
C21 C22 1.533(3) . ?
C21 H21 1.0000 . ?
C22 C23 1.385(3) . ?
C22 C27 1.404(3) . ?
C23 C24 1.398(3) . ?
C23 H23 0.9500 . ?
C24 C25 1.380(3) . ?
C24 H24 0.9500 . ?
C25 C26 1.385(3) . ?
C25 H25 0.9500 . ?
C26 C27 1.383(3) . ?
C26 H26 0.9500 . ?
C27 H27 0.9500 . ?
C28 C33 1.383(3) . ?
C28 C29 1.399(3) . ?
C29 C30 1.387(3) . ?
C29 H29 0.9500 . ?
C30 C31 1.381(3) . ?
C30 H30 0.9500 . ?
C31 C32 1.381(3) . ?
C31 H31 0.9500 . ?
C32 C33 1.393(3) . ?
C32 H32 0.9500 . ?
C33 H33 0.9500 . ?
C34 C35 1.525(3) . ?
C34 H34A 0.9900 . ?
C34 H34B 0.9900 . ?
C35 C36 1.522(4) . ?
C35 H35A 0.9900 . ?
C35 H35B 0.9900 . ?
C36 C37 1.516(4) . ?
C36 H36A 0.9900 . ?
C36 H36B 0.9900 . ?
C37 H37A 0.9900 . ?
C37 H37B 0.9900 . ?
